data_1100832
loop_
_publ_author_name
'Schuster, Oliver'
'Schmidbaur, Hubert'

_publ_section_title
;
 Preparative Routes to the First Tri- and Tetra(alkynyl)gold(III)
 Compounds:&#x2009; (L)Au(C&#x22EE;CR) <sub>3</sub> and [ER <sub>4</sub> ]
 <sup>+</sup> [Au(C&#x22EE;CR) <sub>4</sub> ] <sup>-</sup>
;
_journal_issue 10
_journal_name_full Organometallics
_journal_page_first 2289
_journal_page_last 2296
_journal_paper_doi 10.1021/om050038q
_journal_volume 24
_journal_year 2005
_chemical_formula_sum 'C82 H106 Au2 Cl4 N2'
_chemical_formula_weight 1655.42
_space_group_IT_number 2
_symmetry_cell_setting triclinic
_symmetry_space_group_name_Hall '-P 1'
_symmetry_space_group_name_H-M 'P -1'
_atom_sites_solution_hydrogens geom
_atom_sites_solution_primary direct
_atom_sites_solution_secondary difmap
_cell_angle_alpha 78.1633(12)
_cell_angle_beta 84.1125(13)
_cell_angle_gamma 78.1765(19)
_cell_formula_units_Z 1
_cell_length_a 8.9747(2)
_cell_length_b 12.4383(3)
_cell_length_c 17.9334(5)
_cell_measurement_reflns_used 53832
_cell_measurement_temperature 143(2)
_cell_measurement_theta_max ?
_cell_measurement_theta_min ?
_cell_volume 1913.93(8)
_diffrn_ambient_temperature 143(2)
_diffrn_detector_area_resol_mean ?
_diffrn_measurement_device_type 'NONIUS DIP 2020'
_diffrn_measurement_method phi-rotation
_diffrn_radiation_monochromator graphite
_diffrn_radiation_source 'fine-focus sealed tube'
_diffrn_radiation_type MoK\a
_diffrn_radiation_wavelength 0.71073
_diffrn_reflns_av_R_equivalents 0.0615
_diffrn_reflns_av_sigmaI/netI 0.0513
_diffrn_reflns_limit_h_max 10
_diffrn_reflns_limit_h_min -10
_diffrn_reflns_limit_k_max 14
_diffrn_reflns_limit_k_min -14
_diffrn_reflns_limit_l_max 21
_diffrn_reflns_limit_l_min -21
_diffrn_reflns_number 25970
_diffrn_reflns_theta_max 25.35
_diffrn_reflns_theta_min 2.32
_diffrn_standards_decay_% ?
_diffrn_standards_interval_count ?
_diffrn_standards_interval_time ?
_diffrn_standards_number ?
_exptl_absorpt_coefficient_mu 4.011
_exptl_absorpt_correction_T_max 0.797
_exptl_absorpt_correction_T_min 0.404
_exptl_absorpt_correction_type refdelf
_exptl_absorpt_process_details
;
Platon Delabs
(See: Walker, N. & Stuart, D. (1983) Acta Cryst. A39, 158-166)
;
_exptl_crystal_colour colorless
_exptl_crystal_density_diffrn 1.436
_exptl_crystal_density_meas ?
_exptl_crystal_density_method 'not measured'
_exptl_crystal_description block
_exptl_crystal_F_000 838
_exptl_crystal_size_max 0.10
_exptl_crystal_size_mid 0.10
_exptl_crystal_size_min 0.10
_refine_ls_extinction_coef ?
_refine_ls_extinction_method none
_refine_ls_goodness_of_fit_ref 1.111
_refine_ls_hydrogen_treatment riding
_refine_ls_matrix_type full
_refine_ls_number_parameters 413
_refine_ls_number_reflns 6583
_refine_ls_number_restraints 0
_refine_ls_restrained_S_all 1.111
_refine_ls_R_factor_all 0.0668
_refine_ls_R_factor_gt 0.0400
_refine_ls_shift/su_max 0.001
_refine_ls_shift/su_mean 0.000
_refine_ls_structure_factor_coef Fsqd
_refine_ls_weighting_details 'calc w=1/[\s^2^(Fo^2^)+(0.0136P)^2^+4.6269P] where P=(Fo^2^+2Fc^2^)/3'
_refine_ls_weighting_scheme calc
_refine_ls_wR_factor_gt 0.0763
_refine_ls_wR_factor_ref 0.0848
_reflns_number_gt 4641
_reflns_number_total 6583
_reflns_threshold_expression >2sigma(I)
_cod_original_sg_symbol_H-M P-1
_cod_database_code 1100832

loop_
_symmetry_equiv_pos_as_xyz
'x, y, z'
'-x, -y, -z'

loop_
_atom_site_label
_atom_site_type_symbol
_atom_site_fract_x
_atom_site_fract_y
_atom_site_fract_z
_atom_site_U_iso_or_equiv
_atom_site_adp_type
_atom_site_occupancy
_atom_site_symmetry_multiplicity
_atom_site_calc_flag
_atom_site_refinement_flags
_atom_site_disorder_assembly
_atom_site_disorder_group
N1 N 0.6744(6) 0.7191(4) 0.2618(3) 0.0294(12) Uani 1 1 d . . .
Au1 Au 0.0000 0.0000 0.0000 0.03089(11) Uani 1 2 d S . .
Au2 Au 1.5000 0.5000 0.5000 0.03588(12) Uani 1 2 d S . .
C11 C 0.0693(7) -0.1473(5) 0.0700(3) 0.0350(14) Uani 1 1 d . . .
C12 C 0.1114(7) -0.2349(5) 0.1110(3) 0.0337(14) Uani 1 1 d . . .
C13 C 0.1475(7) -0.3402(5) 0.1630(4) 0.0374(15) Uani 1 1 d . . .
C14 C 0.2012(7) -0.3469(6) 0.2338(4) 0.0397(15) Uani 1 1 d . . .
H14 H 0.2226 -0.2819 0.2473 0.048 Uiso 1 1 calc R . .
C15 C 0.2244(9) -0.4485(7) 0.2856(4) 0.055(2) Uani 1 1 d . . .
H15 H 0.2595 -0.4518 0.3343 0.066 Uiso 1 1 calc R . .
C16 C 0.1970(9) -0.5426(6) 0.2666(5) 0.059(2) Uani 1 1 d . . .
H16 H 0.2106 -0.6108 0.3027 0.071 Uiso 1 1 calc R . .
C17 C 0.1493(9) -0.5402(6) 0.1949(4) 0.056(2) Uani 1 1 d . . .
H17 H 0.1347 -0.6070 0.1813 0.068 Uiso 1 1 calc R . .
C18 C 0.1231(8) -0.4390(6) 0.1432(4) 0.0421(17) Uani 1 1 d . . .
H18 H 0.0888 -0.4365 0.0944 0.051 Uiso 1 1 calc R . .
C21 C -0.2070(7) 0.0212(5) 0.0566(3) 0.0334(13) Uani 1 1 d . . .
C22 C -0.3305(7) 0.0388(5) 0.0891(3) 0.0343(14) Uani 1 1 d . . .
C23 C -0.4774(7) 0.0664(5) 0.1281(3) 0.0317(13) Uani 1 1 d . . .
C24 C -0.4941(7) 0.1303(5) 0.1858(4) 0.0356(14) Uani 1 1 d . . .
H24 H -0.4078 0.1545 0.1986 0.043 Uiso 1 1 calc R . .
C25 C -0.6332(8) 0.1584(5) 0.2239(4) 0.0430(16) Uani 1 1 d . . .
H25 H -0.6424 0.2023 0.2623 0.052 Uiso 1 1 calc R . .
C26 C -0.7599(8) 0.1231(6) 0.2065(4) 0.0455(17) Uani 1 1 d . . .
H26 H -0.8557 0.1421 0.2331 0.055 Uiso 1 1 calc R . .
C27 C -0.7460(7) 0.0599(6) 0.1501(4) 0.0429(16) Uani 1 1 d . . .
H27 H -0.8326 0.0350 0.1383 0.052 Uiso 1 1 calc R . .
C28 C -0.6071(7) 0.0328(5) 0.1108(3) 0.0367(14) Uani 1 1 d . . .
H28 H -0.5997 -0.0093 0.0715 0.044 Uiso 1 1 calc R . .
C31 C 1.3401(8) 0.4151(5) 0.4890(4) 0.0399(15) Uani 1 1 d . . .
C32 C 1.2447(7) 0.3648(5) 0.4819(4) 0.0375(14) Uani 1 1 d . . .
C33 C 1.1312(7) 0.3013(5) 0.4737(3) 0.0361(14) Uani 1 1 d . . .
C34 C 1.1738(8) 0.1985(5) 0.4499(4) 0.0409(16) Uani 1 1 d . . .
H34 H 1.2784 0.1707 0.4379 0.049 Uiso 1 1 calc R . .
C35 C 1.0652(9) 0.1364(6) 0.4437(4) 0.0485(17) Uani 1 1 d . . .
H35 H 1.0965 0.0664 0.4279 0.058 Uiso 1 1 calc R . .
C36 C 0.9135(8) 0.1745(6) 0.4601(4) 0.0461(17) Uani 1 1 d . . .
H36 H 0.8393 0.1323 0.4551 0.055 Uiso 1 1 calc R . .
C37 C 0.8702(8) 0.2775(6) 0.4843(4) 0.0495(18) Uani 1 1 d . . .
H37 H 0.7654 0.3052 0.4960 0.059 Uiso 1 1 calc R . .
C38 C 0.9767(8) 0.3384(5) 0.4913(4) 0.0397(15) Uani 1 1 d . . .
H38 H 0.9449 0.4073 0.5086 0.048 Uiso 1 1 calc R . .
C111 C 0.6064(7) 0.7359(5) 0.1846(3) 0.0298(14) Uani 1 1 d . . .
H11A H 0.5185 0.6972 0.1917 0.036 Uiso 1 1 calc R . .
H11B H 0.5668 0.8167 0.1676 0.036 Uiso 1 1 calc R . .
C112 C 0.7141(8) 0.6947(6) 0.1223(4) 0.0407(15) Uani 1 1 d . . .
H11C H 0.7491 0.6128 0.1365 0.049 Uiso 1 1 calc R . .
H11D H 0.8046 0.7306 0.1154 0.049 Uiso 1 1 calc R . .
C113 C 0.6340(9) 0.7223(6) 0.0478(4) 0.0444(16) Uani 1 1 d . . .
H11E H 0.5429 0.6870 0.0550 0.053 Uiso 1 1 calc R . .
H11F H 0.5996 0.8042 0.0336 0.053 Uiso 1 1 calc R . .
C114 C 0.7395(10) 0.6808(7) -0.0157(4) 0.058(2) Uani 1 1 d . . .
H11G H 0.8360 0.7071 -0.0179 0.087 Uiso 1 1 calc R . .
H11H H 0.6918 0.7097 -0.0644 0.087 Uiso 1 1 calc R . .
H11I H 0.7593 0.5989 -0.0059 0.087 Uiso 1 1 calc R . .
C121 C 0.7937(8) 0.7930(6) 0.2531(4) 0.0368(16) Uani 1 1 d . . .
H12A H 0.8776 0.7668 0.2170 0.044 Uiso 1 1 calc R . .
H12B H 0.7466 0.8705 0.2304 0.044 Uiso 1 1 calc R . .
C122 C 0.8609(8) 0.7946(6) 0.3274(4) 0.0424(18) Uani 1 1 d . . .
H12C H 0.9244 0.7206 0.3459 0.051 Uiso 1 1 calc R . .
H12D H 0.7775 0.8095 0.3667 0.051 Uiso 1 1 calc R . .
C123 C 0.9590(8) 0.8853(6) 0.3151(4) 0.0464(17) Uani 1 1 d . . .
H12E H 1.0208 0.8730 0.3598 0.056 Uiso 1 1 calc R . .
H12F H 1.0302 0.8776 0.2697 0.056 Uiso 1 1 calc R . .
C131 C 0.5473(7) 0.7472(5) 0.3220(3) 0.0317(13) Uani 1 1 d . . .
H13A H 0.4729 0.6976 0.3248 0.038 Uiso 1 1 calc R . .
H13B H 0.5916 0.7314 0.3723 0.038 Uiso 1 1 calc R . .
C132 C 0.4638(8) 0.8673(5) 0.3067(4) 0.0414(16) Uani 1 1 d . . .
H13C H 0.4008 0.8798 0.2624 0.050 Uiso 1 1 calc R . .
H13D H 0.5386 0.9178 0.2941 0.050 Uiso 1 1 calc R . .
C133 C 0.3615(8) 0.8942(6) 0.3769(4) 0.0444(17) Uani 1 1 d . . .
H13E H 0.2897 0.9657 0.3618 0.053 Uiso 1 1 calc R . .
H13F H 0.3004 0.8349 0.3947 0.053 Uiso 1 1 calc R . .
C141 C 0.7520(7) 0.5964(5) 0.2866(3) 0.0361(14) Uani 1 1 d . . .
H14A H 0.8404 0.5795 0.2502 0.043 Uiso 1 1 calc R . .
H14B H 0.7921 0.5876 0.3374 0.043 Uiso 1 1 calc R . .
C142 C 0.6513(8) 0.5109(5) 0.2911(4) 0.0403(15) Uani 1 1 d . . .
H14C H 0.5752 0.5163 0.3349 0.048 Uiso 1 1 calc R . .
H14D H 0.5956 0.5274 0.2440 0.048 Uiso 1 1 calc R . .
C143 C 0.7438(10) 0.3942(6) 0.3006(5) 0.058(2) Uani 1 1 d . . .
H14E H 0.8109 0.3815 0.3433 0.070 Uiso 1 1 calc R . .
H14F H 0.8094 0.3856 0.2535 0.070 Uiso 1 1 calc R . .
C144 C 0.6402(11) 0.3069(6) 0.3167(5) 0.066(2) Uani 1 1 d . . .
H14G H 0.5740 0.3163 0.3628 0.099 Uiso 1 1 calc R . .
H14H H 0.7031 0.2317 0.3243 0.099 Uiso 1 1 calc R . .
H14I H 0.5774 0.3171 0.2733 0.099 Uiso 1 1 calc R . .
Cl98 Cl 0.5427(3) 0.42483(19) 0.10324(13) 0.0703(6) Uani 1 1 d . . .
Cl99 Cl 0.8613(3) 0.3239(4) 0.0962(2) 0.1350(15) Uani 1 1 d . . .
C99 C 0.6905(10) 0.3434(8) 0.0552(5) 0.067(2) Uani 1 1 d . . .
H99A H 0.6637 0.2698 0.0562 0.080 Uiso 1 1 calc R . .
H99B H 0.7013 0.3810 0.0012 0.080 Uiso 1 1 calc R . .
C134 C 0.4495(9) 0.9036(7) 0.4422(4) 0.058(2) Uani 1 1 d . . .
H13G H 0.5137 0.8310 0.4608 0.087 Uiso 1 1 calc R . .
H13H H 0.3778 0.9261 0.4837 0.087 Uiso 1 1 calc R . .
H13I H 0.5139 0.9597 0.4244 0.087 Uiso 1 1 calc R . .
C124 C 0.8669(10) 1.0026(7) 0.3039(6) 0.070(3) Uani 1 1 d . . .
H12G H 0.8015 1.0143 0.2613 0.105 Uiso 1 1 calc R . .
H12H H 0.9359 1.0564 0.2927 0.105 Uiso 1 1 calc R . .
H12I H 0.8033 1.0133 0.3506 0.105 Uiso 1 1 calc R . .

loop_
_atom_site_aniso_label
_atom_site_aniso_U_11
_atom_site_aniso_U_22
_atom_site_aniso_U_33
_atom_site_aniso_U_23
_atom_site_aniso_U_13
_atom_site_aniso_U_12
N1 0.030(3) 0.030(3) 0.026(3) -0.005(2) -0.008(2) 0.000(2)
Au1 0.0326(2) 0.0297(2) 0.0283(2) -0.00178(16) -0.00261(17) -0.00442(16)
Au2 0.0355(2) 0.0349(2) 0.0346(2) -0.00263(18) -0.00327(18) -0.00398(18)
C11 0.036(4) 0.038(3) 0.031(3) -0.008(3) 0.003(3) -0.007(3)
C12 0.030(3) 0.035(3) 0.033(3) -0.004(3) -0.001(3) -0.001(3)
C13 0.029(3) 0.040(4) 0.035(3) -0.001(3) 0.001(3) 0.004(3)
C14 0.032(3) 0.047(4) 0.035(3) -0.001(3) -0.008(3) 0.001(3)
C15 0.051(5) 0.062(5) 0.037(4) 0.003(3) -0.009(3) 0.012(4)
C16 0.056(5) 0.042(4) 0.058(5) 0.010(4) 0.006(4) 0.016(4)
C17 0.071(5) 0.036(4) 0.052(5) -0.008(3) 0.008(4) 0.004(4)
C18 0.043(4) 0.045(4) 0.033(4) -0.004(3) -0.004(3) 0.002(3)
C21 0.032(3) 0.032(3) 0.034(3) -0.003(3) -0.003(3) -0.005(3)
C22 0.039(4) 0.029(3) 0.032(3) 0.000(2) -0.013(3) -0.002(3)
C23 0.030(3) 0.032(3) 0.027(3) 0.002(2) -0.005(3) 0.002(2)
C24 0.038(4) 0.030(3) 0.037(3) 0.000(3) -0.006(3) -0.008(3)
C25 0.050(4) 0.035(3) 0.041(4) -0.008(3) -0.004(3) 0.001(3)
C26 0.035(4) 0.046(4) 0.046(4) 0.001(3) 0.002(3) 0.000(3)
C27 0.030(4) 0.045(4) 0.050(4) 0.003(3) -0.016(3) -0.005(3)
C28 0.040(4) 0.037(3) 0.031(3) -0.001(3) -0.002(3) -0.007(3)
C31 0.038(4) 0.037(4) 0.038(4) 0.002(3) -0.008(3) 0.001(3)
C32 0.036(4) 0.039(4) 0.033(3) -0.002(3) -0.004(3) -0.001(3)
C33 0.043(4) 0.036(3) 0.027(3) -0.002(3) -0.004(3) -0.006(3)
C34 0.040(4) 0.039(4) 0.038(4) -0.010(3) 0.001(3) 0.006(3)
C35 0.055(5) 0.041(4) 0.052(4) -0.015(3) -0.006(4) -0.009(3)
C36 0.046(4) 0.044(4) 0.050(4) -0.004(3) -0.011(3) -0.013(3)
C37 0.039(4) 0.046(4) 0.055(4) -0.003(3) 0.005(3) 0.000(3)
C38 0.042(4) 0.038(4) 0.038(4) -0.007(3) 0.001(3) -0.007(3)
C111 0.031(3) 0.030(3) 0.027(3) -0.005(3) -0.003(3) -0.003(3)
C112 0.044(4) 0.041(4) 0.033(3) -0.001(3) -0.003(3) -0.005(3)
C113 0.062(5) 0.038(4) 0.033(3) -0.003(3) -0.009(3) -0.010(3)
C114 0.084(6) 0.058(5) 0.029(4) -0.007(3) -0.007(4) -0.006(4)
C121 0.033(4) 0.036(4) 0.040(4) -0.005(3) -0.006(3) -0.006(3)
C122 0.038(4) 0.045(4) 0.044(4) -0.006(3) -0.010(3) -0.006(3)
C123 0.036(4) 0.053(4) 0.054(4) -0.013(3) -0.013(3) -0.009(3)
C131 0.033(3) 0.036(3) 0.024(3) -0.004(2) -0.002(3) -0.004(3)
C132 0.044(4) 0.034(3) 0.039(4) 0.000(3) 0.000(3) 0.000(3)
C133 0.041(4) 0.043(4) 0.043(4) -0.005(3) 0.001(3) 0.001(3)
C141 0.043(4) 0.027(3) 0.031(3) 0.000(2) -0.006(3) 0.007(3)
C142 0.053(4) 0.028(3) 0.037(4) -0.004(3) -0.006(3) -0.003(3)
C143 0.077(6) 0.034(4) 0.061(5) -0.006(3) -0.023(4) 0.000(4)
C144 0.104(7) 0.034(4) 0.062(5) -0.007(4) -0.016(5) -0.013(4)
Cl98 0.0853(16) 0.0649(13) 0.0604(13) -0.0083(10) -0.0066(11) -0.0159(11)
Cl99 0.0608(17) 0.244(4) 0.127(3) -0.104(3) -0.0104(18) -0.018(2)
C99 0.080(6) 0.080(6) 0.048(5) -0.018(4) -0.001(4) -0.027(5)
C134 0.048(4) 0.076(5) 0.058(5) -0.040(4) 0.003(4) -0.002(4)
C124 0.055(5) 0.062(5) 0.107(7) -0.042(5) -0.008(5) -0.019(4)

loop_
_atom_type_symbol
_atom_type_description
_atom_type_scat_dispersion_real
_atom_type_scat_dispersion_imag
_atom_type_scat_source
C C 0.0033 0.0016 'International Tables Vol C Tables 4.2.6.8 and 6.1.1.4'
N N 0.0061 0.0033 'International Tables Vol C Tables 4.2.6.8 and 6.1.1.4'
Au Au -2.0133 8.8022 'International Tables Vol C Tables 4.2.6.8 and 6.1.1.4'
Cl Cl 0.1484 0.1585 'International Tables Vol C Tables 4.2.6.8 and 6.1.1.4'
H H 0.0000 0.0000 'International Tables Vol C Tables 4.2.6.8 and 6.1.1.4'
